data_1553249
loop_
_publ_author_name
'Jiang, Junhang'
'Zheng, Canhui'
'Zhu, Kongkai'
'Liu, Jia'
'Sun, Nannan'
'Wang, Chongqing'
'Jiang, Hualiang'
'Zhu, Ju'
'Luo, Cheng'
'Zhou, Youjun'

_publ_section_title
;
 Quantum chemistry calculation-aided structural optimization of
 combretastatin A-4-like tubulin polymerization inhibitors: improved
 stability and biological activity.
;
_journal_issue 5
_journal_name_full 'Journal of medicinal chemistry'
_journal_page_first 2538
_journal_page_last 2546
_journal_paper_doi 10.1021/acs.jmedchem.5b00118
_journal_volume 58
_journal_year 2015
_chemical_formula_sum 'C21 H24 O5'
_chemical_formula_weight 356.40
_space_group_crystal_system orthorhombic
_space_group_IT_number 19
_space_group_name_Hall 'P 2ac 2ab'
_space_group_name_H-M_alt 'P 21 21 21'
_atom_sites_solution_hydrogens mixed
_audit_creation_method SHELXL-2013
_cell_angle_alpha 90
_cell_angle_beta 90
_cell_angle_gamma 90
_cell_formula_units_Z 4
_cell_length_a 4.96530(10)
_cell_length_b 10.6228(2)
_cell_length_c 34.2129(6)
_cell_measurement_reflns_used 5368
_cell_measurement_temperature 173(2)
_cell_measurement_theta_max 68.79
_cell_measurement_theta_min 2.58
_cell_volume 1804.57(6)
_computing_cell_refinement 'Bruker SAINT'
_computing_data_collection 'Bruker APEX2'
_computing_data_reduction 'Bruker SAINT'
_computing_molecular_graphics 'Bruker SHELXTL'
_computing_publication_material 'Bruker SHELXTL'
_computing_structure_refinement 'SHELXL-2013 (Sheldrick, 2013)'
_computing_structure_solution 'SHELXS-97 (Sheldrick, 2008)'
_diffrn_ambient_temperature 173(2)
_diffrn_measured_fraction_theta_full 0.975
_diffrn_measured_fraction_theta_max 0.976
_diffrn_measurement_device_type 'Bruker APEX-II CCD'
_diffrn_measurement_method '\f and \w scans'
_diffrn_radiation_type CuK\a
_diffrn_radiation_wavelength 1.54178
_diffrn_reflns_av_R_equivalents 0.0522
_diffrn_reflns_av_unetI/netI 0.0545
_diffrn_reflns_Laue_measured_fraction_full 0.975
_diffrn_reflns_Laue_measured_fraction_max 0.976
_diffrn_reflns_limit_h_max 5
_diffrn_reflns_limit_h_min -4
_diffrn_reflns_limit_k_max 12
_diffrn_reflns_limit_k_min -11
_diffrn_reflns_limit_l_max 37
_diffrn_reflns_limit_l_min -41
_diffrn_reflns_number 9057
_diffrn_reflns_point_group_measured_fraction_full 0.972
_diffrn_reflns_point_group_measured_fraction_max 0.972
_diffrn_reflns_theta_full 67.679
_diffrn_reflns_theta_max 67.972
_diffrn_reflns_theta_min 2.583
_exptl_absorpt_coefficient_mu 0.759
_exptl_absorpt_correction_T_max 0.753
_exptl_absorpt_correction_T_min 0.376
_exptl_absorpt_correction_type multi-scan
_exptl_absorpt_process_details sadabs
_exptl_crystal_colour colourless
_exptl_crystal_density_diffrn 1.312
_exptl_crystal_description prism
_exptl_crystal_F_000 760
_exptl_crystal_size_max 0.230
_exptl_crystal_size_mid 0.090
_exptl_crystal_size_min 0.080
_refine_diff_density_max 0.244
_refine_diff_density_min -0.314
_refine_diff_density_rms 0.063
_refine_ls_abs_structure_details
; 
 Flack x determined using 1207 quotients [(I+)-(I-)]/[(I+)+(I-)] 
 (Parsons and Flack (2004), Acta Cryst. A60, s61). 
;
_refine_ls_abs_structure_Flack 0.27(11)
_refine_ls_extinction_method none
_refine_ls_goodness_of_fit_ref 1.103
_refine_ls_hydrogen_treatment mixed
_refine_ls_matrix_type full
_refine_ls_number_parameters 243
_refine_ls_number_reflns 3167
_refine_ls_number_restraints 0
_refine_ls_restrained_S_all 1.103
_refine_ls_R_factor_all 0.0462
_refine_ls_R_factor_gt 0.0446
_refine_ls_shift/su_max 0.000
_refine_ls_shift/su_mean 0.000
_refine_ls_structure_factor_coef Fsqd
_refine_ls_weighting_details
; 
 w=1/[\s^2^(Fo^2^)+(0.0728P)^2^+0.1800P] 
 where P=(Fo^2^+2Fc^2^)/3 
;
_refine_ls_weighting_scheme calc
_refine_ls_wR_factor_gt 0.1147
_refine_ls_wR_factor_ref 0.1163
_reflns_Friedel_coverage 0.669
_reflns_Friedel_fraction_full 0.966
_reflns_Friedel_fraction_max 0.967
_reflns_number_gt 3051
_reflns_number_total 3167
_reflns_threshold_expression 'I > 2\s(I)'
_cod_data_source_file jm5b00118_si_002.cif
_cod_data_source_block cu30524a
_cod_database_code 1553249
_shelx_space_group_comment
; 
The symmetry employed for this shelxl refinement is uniquely defined 
by the following loop, which should always be used as a source of 
symmetry information in preference to the above space-group names. 
They are only intended as comments. 
;
_shelx_estimated_absorpt_t_min 0.845
_shelx_estimated_absorpt_t_max 0.942
_shelxl_version_number 2013-2

loop_
_space_group_symop_operation_xyz
'x, y, z'
'-x+1/2, -y, z+1/2'
'-x, y+1/2, -z+1/2'
'x+1/2, -y+1/2, -z'

loop_
_atom_site_label
_atom_site_type_symbol
_atom_site_fract_x
_atom_site_fract_y
_atom_site_fract_z
_atom_site_U_iso_or_equiv
_atom_site_adp_type
_atom_site_occupancy
_atom_site_site_symmetry_order
_atom_site_calc_flag
_atom_site_refinement_flags_posn
_atom_site_refinement_flags_adp
O1 O 0.3425(3) 1.19352(15) 0.00571(5) 0.0216(4) Uani 1 1 d . .
H1A H 0.522(9) 1.220(4) 0.0037(12) 0.047(10) Uiso 1 1 d . .
O2 O 0.3079(5) 0.53657(18) 0.10770(6) 0.0356(5) Uani 1 1 d . .
O3 O 0.0786(4) 1.00963(18) 0.21479(5) 0.0279(4) Uani 1 1 d . .
O4 O 0.3698(4) 1.18456(18) 0.25029(5) 0.0281(4) Uani 1 1 d . .
O5 O 0.7039(5) 1.33552(18) 0.21046(6) 0.0325(5) Uani 1 1 d . .
C1 C 0.3304(5) 1.0656(2) 0.01852(6) 0.0168(5) Uani 1 1 d . .
H1 H 0.4612 1.0141 0.0031 0.020 Uiso 1 1 calc R U
C2 C 0.3834(5) 1.0467(2) 0.06188(6) 0.0162(5) Uani 1 1 d . .
C3 C 0.3612(5) 0.9124(2) 0.07320(6) 0.0167(5) Uani 1 1 d . .
C4 C 0.5295(5) 0.8603(2) 0.10199(7) 0.0221(5) Uani 1 1 d . .
H4 H 0.6595 0.9122 0.1144 0.026 Uiso 1 1 calc R U
C5 C 0.5100(6) 0.7351(3) 0.11260(7) 0.0265(6) Uani 1 1 d . .
H5 H 0.6262 0.7013 0.1320 0.032 Uiso 1 1 calc R U
C6 C 0.3184(6) 0.6589(2) 0.09459(7) 0.0241(5) Uani 1 1 d . .
C7 C 0.1573(5) 0.7066(2) 0.06522(7) 0.0217(5) Uani 1 1 d . .
H7 H 0.0295 0.6536 0.0527 0.026 Uiso 1 1 calc R U
C8 C 0.1814(5) 0.8334(2) 0.05365(7) 0.0177(5) Uani 1 1 d . .
C9 C 0.0168(5) 0.8783(2) 0.01943(7) 0.0200(5) Uani 1 1 d . .
H9A H -0.1753 0.8598 0.0246 0.024 Uiso 1 1 calc R U
H9B H 0.0706 0.8300 -0.0041 0.024 Uiso 1 1 calc R U
C10 C 0.0461(5) 1.0188(2) 0.01065(7) 0.0200(5) Uani 1 1 d . .
H10A H 0.0000 1.0344 -0.0171 0.024 Uiso 1 1 calc R U
H10B H -0.0824 1.0667 0.0270 0.024 Uiso 1 1 calc R U
C11 C 0.4256(5) 1.1448(2) 0.08585(7) 0.0198(5) Uani 1 1 d . .
H11 H 0.4648 1.2225 0.0734 0.024 Uiso 1 1 calc R U
C12 C 0.4193(5) 1.1484(2) 0.12900(7) 0.0197(5) Uani 1 1 d . .
C13 C 0.2438(5) 1.0721(2) 0.15056(7) 0.0217(5) Uani 1 1 d . .
H13 H 0.1307 1.0134 0.1375 0.026 Uiso 1 1 calc R U
C14 C 0.2351(5) 1.0821(2) 0.19110(7) 0.0208(5) Uani 1 1 d . .
C15 C 0.3945(5) 1.1708(2) 0.21058(7) 0.0214(5) Uani 1 1 d . .
C16 C 0.5637(6) 1.2490(2) 0.18893(7) 0.0233(6) Uani 1 1 d . .
C17 C 0.5775(5) 1.2376(2) 0.14836(7) 0.0232(6) Uani 1 1 d . .
H17 H 0.6948 1.2907 0.1339 0.028 Uiso 1 1 calc R U
C18 C 0.1063(7) 0.4578(2) 0.09144(8) 0.0325(6) Uani 1 1 d . .
H18A H -0.0710 0.4960 0.0956 0.049 Uiso 1 1 calc R U
H18B H 0.1122 0.3752 0.1042 0.049 Uiso 1 1 calc R U
H18C H 0.1385 0.4478 0.0634 0.049 Uiso 1 1 calc R U
C19 C -0.0863(7) 0.9164(3) 0.19662(8) 0.0341(6) Uani 1 1 d . .
H19A H -0.2145 0.9574 0.1789 0.051 Uiso 1 1 calc R U
H19B H -0.1850 0.8696 0.2167 0.051 Uiso 1 1 calc R U
H19C H 0.0275 0.8583 0.1817 0.051 Uiso 1 1 calc R U
C20 C 0.5926(7) 1.1362(3) 0.27182(8) 0.0403(7) Uani 1 1 d . .
H20A H 0.5976 1.0443 0.2693 0.060 Uiso 1 1 calc R U
H20B H 0.5733 1.1590 0.2994 0.060 Uiso 1 1 calc R U
H20C H 0.7601 1.1720 0.2615 0.060 Uiso 1 1 calc R U
C21 C 0.8776(7) 1.4184(3) 0.19015(8) 0.0354(7) Uani 1 1 d . .
H21A H 1.0232 1.3701 0.1780 0.053 Uiso 1 1 calc R U
H21B H 0.9541 1.4795 0.2085 0.053 Uiso 1 1 calc R U
H21C H 0.7756 1.4630 0.1699 0.053 Uiso 1 1 calc R U

loop_
_atom_site_aniso_label
_atom_site_aniso_U_11
_atom_site_aniso_U_22
_atom_site_aniso_U_33
_atom_site_aniso_U_23
_atom_site_aniso_U_13
_atom_site_aniso_U_12
O1 0.0186(9) 0.0134(8) 0.0328(9) 0.0088(6) -0.0021(7) -0.0019(7)
O2 0.0502(13) 0.0145(9) 0.0421(11) 0.0116(8) -0.0034(9) 0.0023(9)
O3 0.0277(10) 0.0290(10) 0.0268(9) 0.0013(7) 0.0026(7) -0.0081(8)
O4 0.0280(11) 0.0321(10) 0.0243(9) -0.0054(7) 0.0017(7) 0.0038(8)
O5 0.0419(13) 0.0262(10) 0.0294(9) -0.0069(8) -0.0019(8) -0.0144(9)
C1 0.0172(12) 0.0096(10) 0.0236(11) 0.0042(8) -0.0001(9) 0.0006(8)
C2 0.0119(11) 0.0134(11) 0.0234(11) 0.0018(8) -0.0005(8) -0.0005(8)
C3 0.0176(12) 0.0115(10) 0.0211(10) 0.0007(8) 0.0021(8) 0.0017(9)
C4 0.0243(13) 0.0185(12) 0.0234(11) 0.0006(9) -0.0021(9) 0.0036(10)
C5 0.0303(15) 0.0223(13) 0.0269(12) 0.0059(10) -0.0023(11) 0.0079(11)
C6 0.0314(14) 0.0125(11) 0.0283(12) 0.0047(9) 0.0053(10) 0.0049(10)
C7 0.0251(13) 0.0124(11) 0.0275(12) -0.0006(9) 0.0022(10) -0.0013(9)
C8 0.0162(12) 0.0130(11) 0.0238(11) 0.0008(8) 0.0022(9) 0.0023(9)
C9 0.0199(12) 0.0120(11) 0.0282(12) -0.0011(9) -0.0043(9) -0.0014(9)
C10 0.0161(12) 0.0149(11) 0.0289(11) 0.0044(9) -0.0046(9) -0.0009(9)
C11 0.0177(12) 0.0154(11) 0.0263(12) 0.0007(9) 0.0010(9) -0.0022(9)
C12 0.0182(12) 0.0153(11) 0.0256(12) -0.0019(9) 0.0003(9) 0.0018(9)
C13 0.0208(14) 0.0168(11) 0.0276(12) -0.0020(9) -0.0004(9) 0.0008(9)
C14 0.0179(13) 0.0189(12) 0.0257(12) 0.0009(9) 0.0028(9) 0.0033(9)
C15 0.0217(13) 0.0199(11) 0.0226(11) -0.0038(9) 0.0001(9) 0.0046(9)
C16 0.0229(14) 0.0198(13) 0.0272(12) -0.0054(9) -0.0039(9) -0.0010(10)
C17 0.0254(14) 0.0173(11) 0.0271(12) -0.0014(9) 0.0020(10) -0.0031(10)
C18 0.0432(18) 0.0157(12) 0.0387(14) 0.0055(11) 0.0091(12) -0.0005(11)
C19 0.0366(16) 0.0307(14) 0.0348(14) 0.0010(11) 0.0045(12) -0.0149(13)
C20 0.0343(17) 0.059(2) 0.0275(13) 0.0036(13) -0.0025(11) 0.0042(15)
C21 0.0389(18) 0.0306(15) 0.0367(14) -0.0047(11) -0.0019(12) -0.0151(13)

loop_
_atom_type_symbol
_atom_type_description
_atom_type_scat_dispersion_real
_atom_type_scat_dispersion_imag
_atom_type_scat_source
C C 0.0181 0.0091 'International Tables Vol C Tables 4.2.6.8 and 6.1.1.4'
H H 0.0000 0.0000 'International Tables Vol C Tables 4.2.6.8 and 6.1.1.4'
O O 0.0492 0.0322 'International Tables Vol C Tables 4.2.6.8 and 6.1.1.4'

loop_
_geom_angle_atom_site_label_1
_geom_angle_atom_site_label_2
_geom_angle_atom_site_label_3
_geom_angle
C1 O1 H1A 110(2)
C6 O2 C18 117.1(2)
C14 O3 C19 117.41(19)
C15 O4 C20 113.8(2)
C16 O5 C21 117.6(2)
O1 C1 C2 114.71(18)
O1 C1 C10 107.20(18)
C2 C1 C10 106.87(19)
O1 C1 H1 109.3
C2 C1 H1 109.3
C10 C1 H1 109.3
C11 C2 C3 126.8(2)
C11 C2 C1 121.4(2)
C3 C2 C1 111.68(18)
C8 C3 C4 118.6(2)
C8 C3 C2 120.1(2)
C4 C3 C2 121.2(2)
C5 C4 C3 121.5(2)
C5 C4 H4 119.3
C3 C4 H4 119.3
C4 C5 C6 119.4(2)
C4 C5 H5 120.3
C6 C5 H5 120.3
O2 C6 C7 124.2(2)
O2 C6 C5 115.5(2)
C7 C6 C5 120.3(2)
C6 C7 C8 120.4(2)
C6 C7 H7 119.8
C8 C7 H7 119.8
C3 C8 C7 119.6(2)
C3 C8 C9 122.0(2)
C7 C8 C9 118.4(2)
C8 C9 C10 114.22(19)
C8 C9 H9A 108.7
C10 C9 H9A 108.7
C8 C9 H9B 108.7
C10 C9 H9B 108.7
H9A C9 H9B 107.6
C1 C10 C9 111.89(19)
C1 C10 H10A 109.2
C9 C10 H10A 109.2
C1 C10 H10B 109.2
C9 C10 H10B 109.2
H10A C10 H10B 107.9
C2 C11 C12 128.9(2)
C2 C11 H11 115.6
C12 C11 H11 115.6
C17 C12 C13 119.5(2)
C17 C12 C11 118.6(2)
C13 C12 C11 121.6(2)
C14 C13 C12 120.0(2)
C14 C13 H13 120.0
C12 C13 H13 120.0
O3 C14 C13 124.6(2)
O3 C14 C15 114.8(2)
C13 C14 C15 120.6(2)
O4 C15 C16 121.1(2)
O4 C15 C14 119.5(2)
C16 C15 C14 119.3(2)
O5 C16 C15 114.9(2)
O5 C16 C17 124.7(2)
C15 C16 C17 120.5(2)
C16 C17 C12 120.2(2)
C16 C17 H17 119.9
C12 C17 H17 119.9
O2 C18 H18A 109.5
O2 C18 H18B 109.5
H18A C18 H18B 109.5
O2 C18 H18C 109.5
H18A C18 H18C 109.5
H18B C18 H18C 109.5
O3 C19 H19A 109.5
O3 C19 H19B 109.5
H19A C19 H19B 109.5
O3 C19 H19C 109.5
H19A C19 H19C 109.5
H19B C19 H19C 109.5
O4 C20 H20A 109.5
O4 C20 H20B 109.5
H20A C20 H20B 109.5
O4 C20 H20C 109.5
H20A C20 H20C 109.5
H20B C20 H20C 109.5
O5 C21 H21A 109.5
O5 C21 H21B 109.5
H21A C21 H21B 109.5
O5 C21 H21C 109.5
H21A C21 H21C 109.5
H21B C21 H21C 109.5

loop_
_geom_bond_atom_site_label_1
_geom_bond_atom_site_label_2
_geom_bond_distance
O1 C1 1.429(3)
O1 H1A 0.94(4)
O2 C6 1.376(3)
O2 C18 1.418(4)
O3 C14 1.361(3)
O3 C19 1.427(3)
O4 C15 1.372(3)
O4 C20 1.425(4)
O5 C16 1.368(3)
O5 C21 1.415(4)
C1 C2 1.520(3)
C1 C10 1.521(3)
C1 H1 1.0000
C2 C11 1.342(3)
C2 C3 1.482(3)
C3 C8 1.396(3)
C3 C4 1.405(3)
C4 C5 1.382(4)
C4 H4 0.9500
C5 C6 1.393(4)
C5 H5 0.9500
C6 C7 1.380(4)
C7 C8 1.409(3)
C7 H7 0.9500
C8 C9 1.505(3)
C9 C10 1.529(3)
C9 H9A 0.9900
C9 H9B 0.9900
C10 H10A 0.9900
C10 H10B 0.9900
C11 C12 1.477(3)
C11 H11 0.9500
C12 C17 1.398(3)
C12 C13 1.400(4)
C13 C14 1.392(3)
C13 H13 0.9500
C14 C15 1.399(4)
C15 C16 1.395(4)
C16 C17 1.395(3)
C17 H17 0.9500
C18 H18A 0.9800
C18 H18B 0.9800
C18 H18C 0.9800
C19 H19A 0.9800
C19 H19B 0.9800
C19 H19C 0.9800
C20 H20A 0.9800
C20 H20B 0.9800
C20 H20C 0.9800
C21 H21A 0.9800
C21 H21B 0.9800
C21 H21C 0.9800

loop_
_geom_hbond_atom_site_label_D
_geom_hbond_atom_site_label_H
_geom_hbond_atom_site_label_A
_geom_hbond_distance_DH
_geom_hbond_distance_HA
_geom_hbond_distance_DA
_geom_hbond_angle_DHA
_geom_hbond_site_symmetry_A
O1 H1A O1 0.94(4) 1.86(4) 2.7849(14) 166(4) 4_575

loop_
_geom_torsion_atom_site_label_1
_geom_torsion_atom_site_label_2
_geom_torsion_atom_site_label_3
_geom_torsion_atom_site_label_4
_geom_torsion
O1 C1 C2 C11 2.9(3)
C10 C1 C2 C11 -115.8(2)
O1 C1 C2 C3 178.65(19)
C10 C1 C2 C3 60.0(2)
C11 C2 C3 C8 143.7(2)
C1 C2 C3 C8 -31.8(3)
C11 C2 C3 C4 -39.9(4)
C1 C2 C3 C4 144.6(2)
C8 C3 C4 C5 -3.5(4)
C2 C3 C4 C5 -179.9(2)
C3 C4 C5 C6 -0.4(4)
C18 O2 C6 C7 -4.2(4)
C18 O2 C6 C5 176.9(2)
C4 C5 C6 O2 -178.2(2)
C4 C5 C6 C7 2.8(4)
O2 C6 C7 C8 179.9(2)
C5 C6 C7 C8 -1.2(4)
C4 C3 C8 C7 5.0(3)
C2 C3 C8 C7 -178.6(2)
C4 C3 C8 C9 -173.0(2)
C2 C3 C8 C9 3.5(3)
C6 C7 C8 C3 -2.7(3)
C6 C7 C8 C9 175.3(2)
C3 C8 C9 C10 -5.1(3)
C7 C8 C9 C10 176.9(2)
O1 C1 C10 C9 174.23(18)
C2 C1 C10 C9 -62.3(2)
C8 C9 C10 C1 35.3(3)
C3 C2 C11 C12 -10.3(4)
C1 C2 C11 C12 164.8(2)
C2 C11 C12 C17 151.8(3)
C2 C11 C12 C13 -33.3(4)
C17 C12 C13 C14 -2.4(4)
C11 C12 C13 C14 -177.1(2)
C19 O3 C14 C13 0.5(4)
C19 O3 C14 C15 -179.3(2)
C12 C13 C14 O3 -177.8(2)
C12 C13 C14 C15 2.0(4)
C20 O4 C15 C16 -76.2(3)
C20 O4 C15 C14 107.8(3)
O3 C14 C15 O4 -4.5(3)
C13 C14 C15 O4 175.8(2)
O3 C14 C15 C16 179.5(2)
C13 C14 C15 C16 -0.3(4)
C21 O5 C16 C15 -179.5(2)
C21 O5 C16 C17 -0.8(4)
O4 C15 C16 O5 1.7(4)
C14 C15 C16 O5 177.7(2)
O4 C15 C16 C17 -177.1(2)
C14 C15 C16 C17 -1.1(4)
O5 C16 C17 C12 -178.0(2)
C15 C16 C17 C12 0.7(4)
C13 C12 C17 C16 1.0(4)
C11 C12 C17 C16 176.0(2)
